data_4087312
loop_
_publ_author_name
'Kumar, Sushil'
'Guyon, Fabrice'
'Knorr, Michael'
'Labat, St\'ephane'
'Miqueu, Karinne'
'Golz, Christopher'
'Strohmann, Carsten'

_publ_section_title
;
 Experimental and Theoretical Studies on the Mechanism of the C--S Bond
 Activation of PdII Thiolate/Thioether Complexes
;
_journal_issue 7
_journal_name_full Organometallics
_journal_page_first 1303
_journal_paper_doi 10.1021/acs.organomet.7b00039
_journal_volume 36
_journal_year 2017
_chemical_formula_moiety 'C4 H3 S5'
_chemical_formula_sum 'C4 H3 S5'
_chemical_formula_weight 211.36
_chemical_name_systematic
;
 ? 
;
_space_group_crystal_system monoclinic
_space_group_IT_number 15
_space_group_name_Hall '-C 2yc'
_space_group_name_H-M_alt 'C 1 2/c 1'
_symmetry_space_group_name_Hall '-C 2yc'
_symmetry_space_group_name_H-M 'C 1 2/c 1'
_atom_sites_solution_hydrogens geom
_atom_sites_solution_primary direct
_audit_creation_date 2016-07-01
_audit_creation_method
;
Olex2 1.2
(compiled 2016.02.19 svn.r3266 for OlexSys, GUI svn.r5155)
;
_cell_angle_alpha 90
_cell_angle_beta 116.138(13)
_cell_angle_gamma 90
_cell_formula_units_Z 8
_cell_length_a 16.0938(16)
_cell_length_b 8.6656(7)
_cell_length_c 12.4033(18)
_cell_measurement_reflns_used 2025
_cell_measurement_temperature 173(2)
_cell_measurement_theta_max 29.6120
_cell_measurement_theta_min 2.7580
_cell_volume 1552.9(3)
_computing_molecular_graphics 'Olex2 (Dolomanov et al., 2009)'
_computing_publication_material 'Olex2 (Dolomanov et al., 2009)'
_computing_structure_refinement 'XL (Sheldrick, 2008)'
_computing_structure_solution 'ShelXT (Sheldrick, 2015)'
_diffrn_ambient_temperature 173.15
_diffrn_detector_area_resol_mean 16.0560
_diffrn_measured_fraction_theta_full 0.999
_diffrn_measured_fraction_theta_max 0.994
_diffrn_measurement_device_type 'Xcalibur, Sapphire3'
_diffrn_measurement_method 'phi and omega scans'
_diffrn_radiation_monochromator graphite
_diffrn_radiation_source 'Enhance (Mo) X-ray Source'
_diffrn_radiation_type 'Mo K\a'
_diffrn_radiation_wavelength 0.71073
_diffrn_reflns_av_R_equivalents 0.0268
_diffrn_reflns_av_unetI/netI 0.0343
_diffrn_reflns_Laue_measured_fraction_full 0.999
_diffrn_reflns_Laue_measured_fraction_max 0.994
_diffrn_reflns_limit_h_max 18
_diffrn_reflns_limit_h_min -20
_diffrn_reflns_limit_k_max 10
_diffrn_reflns_limit_k_min -11
_diffrn_reflns_limit_l_max 15
_diffrn_reflns_limit_l_min -15
_diffrn_reflns_number 4685
_diffrn_reflns_point_group_measured_fraction_full 0.999
_diffrn_reflns_point_group_measured_fraction_max 0.994
_diffrn_reflns_theta_full 25.242
_diffrn_reflns_theta_max 26.999
_diffrn_reflns_theta_min 2.741
_exptl_absorpt_coefficient_mu 1.395
_exptl_absorpt_correction_T_max 0.8731
_exptl_absorpt_correction_T_min 0.6796
_exptl_absorpt_correction_type multi-scan
_exptl_absorpt_process_details
;
CrysAlisPro, Agilent Technologies,
Version 1.171.36.28 (release 01-02-2013 CrysAlis171 .NET)
(compiled Feb  1 2013,16:14:44)
Empirical absorption correction using spherical harmonics,
 implemented in SCALE3 ABSPACK scaling algorithm.
;
_exptl_crystal_colour yellow
_exptl_crystal_colour_primary yellow
_exptl_crystal_density_diffrn 1.808
_exptl_crystal_density_method 'not measured'
_exptl_crystal_description block
_exptl_crystal_F_000 856
_exptl_crystal_size_max 0.3
_exptl_crystal_size_mid 0.3
_exptl_crystal_size_min 0.1
_refine_diff_density_max 0.415
_refine_diff_density_min -0.256
_refine_diff_density_rms 0.077
_refine_ls_extinction_method none
_refine_ls_goodness_of_fit_ref 1.074
_refine_ls_hydrogen_treatment constr
_refine_ls_matrix_type full
_refine_ls_number_parameters 83
_refine_ls_number_reflns 1690
_refine_ls_number_restraints 0
_refine_ls_restrained_S_all 1.074
_refine_ls_R_factor_all 0.0358
_refine_ls_R_factor_gt 0.0287
_refine_ls_shift/su_max 0.001
_refine_ls_shift/su_mean 0.000
_refine_ls_structure_factor_coef Fsqd
_refine_ls_weighting_details 'w=1/[\s^2^(Fo^2^)+(0.0343P)^2^+0.2377P] where P=(Fo^2^+2Fc^2^)/3'
_refine_ls_weighting_scheme calc
_refine_ls_wR_factor_gt 0.0680
_refine_ls_wR_factor_ref 0.0718
_reflns_Friedel_coverage 0.000
_reflns_number_gt 1464
_reflns_number_total 1690
_reflns_threshold_expression 'I > 2\s(I)'
_cod_data_source_file om7b00039_si_002.cif
_cod_data_source_block c2c
_cod_database_code 4087312
_shelx_space_group_comment
;
The symmetry employed for this shelxl refinement is uniquely defined
by the following loop, which should always be used as a source of
symmetry information in preference to the above space-group names.
They are only intended as comments.
;
_shelx_estimated_absorpt_t_max 0.873
_shelx_estimated_absorpt_t_min 0.680
_olex2_refinement_description
;
1. Fixed Uiso
 At 1.5 times of:
  All C(H,H,H) groups
2.a Idealised Me refined as rotating group:
 C4(H4A,H4B,H4C)
;
_shelx_shelxl_version_number 2014/7
_olex2_submission_special_instructions 'No special instructions were received'

loop_
_space_group_symop_operation_xyz
'x, y, z'
'-x, y, -z+1/2'
'x+1/2, y+1/2, z'
'-x+1/2, y+1/2, -z+1/2'
'-x, -y, -z'
'x, -y, z-1/2'
'-x+1/2, -y+1/2, -z'
'x+1/2, -y+1/2, z-1/2'

loop_
_atom_site_label
_atom_site_type_symbol
_atom_site_fract_x
_atom_site_fract_y
_atom_site_fract_z
_atom_site_U_iso_or_equiv
_atom_site_adp_type
_atom_site_occupancy
_atom_site_site_symmetry_order
_atom_site_calc_flag
_atom_site_refinement_flags_posn
C1 C 0.21446(14) 0.3426(2) 0.1530(2) 0.0182(5) Uani 1 1 d .
C2 C 0.36809(14) 0.2494(2) 0.14993(19) 0.0160(4) Uani 1 1 d .
C3 C 0.36051(14) 0.3993(2) 0.1158(2) 0.0180(5) Uani 1 1 d .
C4 C 0.38483(18) 0.6733(3) 0.0189(2) 0.0322(6) Uani 1 1 d .
H4A H 0.3245 0.6537 -0.0491 0.048 Uiso 1 1 calc GR
H4B H 0.4235 0.7334 -0.0085 0.048 Uiso 1 1 calc GR
H4C H 0.3760 0.7312 0.0809 0.048 Uiso 1 1 calc GR
S1 S 0.26362(4) 0.49605(6) 0.11093(5) 0.02015(15) Uani 1 1 d .
S2 S 0.11647(4) 0.35533(7) 0.16385(6) 0.02727(17) Uani 1 1 d .
S3 S 0.28088(4) 0.17729(6) 0.18383(5) 0.01817(15) Uani 1 1 d .
S4 S 0.45590(4) 0.12403(6) 0.15787(5) 0.01690(14) Uani 1 1 d .
S5 S 0.44068(4) 0.49239(7) 0.08001(7) 0.02990(18) Uani 1 1 d .

loop_
_atom_site_aniso_label
_atom_site_aniso_U_11
_atom_site_aniso_U_22
_atom_site_aniso_U_33
_atom_site_aniso_U_23
_atom_site_aniso_U_13
_atom_site_aniso_U_12
C1 0.0142(10) 0.0217(11) 0.0185(11) -0.0040(9) 0.0071(9) -0.0004(8)
C2 0.0105(10) 0.0197(11) 0.0182(11) 0.0001(9) 0.0067(8) 0.0017(7)
C3 0.0162(11) 0.0201(11) 0.0197(12) -0.0001(9) 0.0098(9) 0.0012(8)
C4 0.0318(14) 0.0254(13) 0.0424(16) 0.0102(11) 0.0191(12) 0.0015(10)
S1 0.0195(3) 0.0187(3) 0.0261(3) 0.0027(2) 0.0136(2) 0.00475(19)
S2 0.0165(3) 0.0284(3) 0.0413(4) -0.0061(3) 0.0169(3) -0.0009(2)
S3 0.0148(3) 0.0189(3) 0.0223(3) 0.0013(2) 0.0095(2) 0.00057(19)
S4 0.0132(3) 0.0192(3) 0.0182(3) -0.0014(2) 0.0068(2) 0.00234(18)
S5 0.0270(3) 0.0275(3) 0.0463(4) 0.0137(3) 0.0263(3) 0.0063(2)

loop_
_atom_type_symbol
_atom_type_description
_atom_type_scat_dispersion_real
_atom_type_scat_dispersion_imag
_atom_type_scat_source
C C 0.0033 0.0016 'International Tables Vol C Tables 4.2.6.8 and 6.1.1.4'
H H 0.0000 0.0000 'International Tables Vol C Tables 4.2.6.8 and 6.1.1.4'
S S 0.1246 0.1234 'International Tables Vol C Tables 4.2.6.8 and 6.1.1.4'

loop_
_geom_angle_atom_site_label_1
_geom_angle_atom_site_label_2
_geom_angle_atom_site_label_3
_geom_angle
_geom_angle_site_symmetry_3
S2 C1 S1 123.54(12) .
S2 C1 S3 124.05(13) .
S3 C1 S1 112.41(12) .
C3 C2 S3 116.52(16) .
C3 C2 S4 124.88(17) .
S3 C2 S4 118.57(12) .
C2 C3 S1 115.26(16) .
C2 C3 S5 123.39(16) .
S5 C3 S1 121.35(12) .
H4A C4 H4B 109.5 .
H4A C4 H4C 109.5 .
H4B C4 H4C 109.5 .
S5 C4 H4A 109.5 .
S5 C4 H4B 109.5 .
S5 C4 H4C 109.5 .
C1 S1 C3 98.04(10) .
C1 S3 C2 97.73(10) .
C2 S4 S4 101.76(8) 2_655
C3 S5 C4 102.87(11) .

loop_
_geom_bond_atom_site_label_1
_geom_bond_atom_site_label_2
_geom_bond_distance
_geom_bond_site_symmetry_2
C1 S1 1.741(2) .
C1 S2 1.644(2) .
C1 S3 1.727(2) .
C2 C3 1.355(3) .
C2 S3 1.749(2) .
C2 S4 1.751(2) .
C3 S1 1.748(2) .
C3 S5 1.737(2) .
C4 H4A 0.9800 .
C4 H4B 0.9800 .
C4 H4C 0.9800 .
C4 S5 1.800(2) .
S4 S4 2.0928(11) 2_655

loop_
_geom_torsion_atom_site_label_1
_geom_torsion_atom_site_label_2
_geom_torsion_atom_site_label_3
_geom_torsion_atom_site_label_4
_geom_torsion
_geom_torsion_site_symmetry_4
C2 C3 S1 C1 -1.16(19) .
C2 C3 S5 C4 170.8(2) .
C3 C2 S3 C1 1.44(19) .
C3 C2 S4 S4 100.70(19) 2_655
S1 C1 S3 C2 -2.13(14) .
S1 C3 S5 C4 -9.76(18) .
S2 C1 S1 C3 -178.73(15) .
S2 C1 S3 C2 178.66(14) .
S3 C1 S1 C3 2.07(14) .
S3 C2 C3 S1 -0.2(2) .
S3 C2 C3 S5 179.31(12) .
S3 C2 S4 S4 -81.30(12) 2_655
S4 C2 C3 S1 177.85(12) .
S4 C2 C3 S5 -2.7(3) .
S4 C2 S3 C1 -176.72(13) .
S5 C3 S1 C1 179.34(14) .
